data_1001565
loop_
_publ_author_name
'Gueho, C'
'Borel, M M'
'Grandin, A'
'Leclaire, A'
'Raveau, B'

_publ_section_title
;
A Mo(V) monophosphate with an intersecting tunnel structure:
K~2~Mo~2~P~2~O~11~
;
_journal_coden_ASTM JSSCBI
_journal_name_full 'Journal of Solid State Chemistry'
_journal_page_first 202
_journal_page_last 208
_journal_paper_doi 10.1006/jssc.1993.1154
_journal_volume 104
_journal_year 1993
_chemical_formula_structural 'K2 (Mo2 P2 O11)'
_chemical_formula_sum 'K2 Mo2 O11 P2'
_chemical_name_systematic 'Dipotassium tecto-diphosphatodimolybdate(V)'
_space_group_IT_number 14
_symmetry_cell_setting monoclinic
_symmetry_Int_Tables_number 14
_symmetry_space_group_name_Hall '-P 2ybc'
_symmetry_space_group_name_H-M 'P 1 21/c 1'
_cell_angle_alpha 90
_cell_angle_beta 97.95(1)
_cell_angle_gamma 90
_cell_formula_units_Z 4
_cell_length_a 9.867(2)
_cell_length_b 10.122(1)
_cell_length_c 9.903(2)
_cell_volume 979.5
_exptl_crystal_density_meas 3.44
_refine_ls_R_factor_all 0.041
_cod_database_code 1001565

loop_
_symmetry_equiv_pos_as_xyz
x,y,z
-x,1/2+y,1/2-z
-x,-y,-z
x,1/2-y,1/2+z

loop_
_atom_site_label
_atom_site_type_symbol
_atom_site_symmetry_multiplicity
_atom_site_Wyckoff_symbol
_atom_site_fract_x
_atom_site_fract_y
_atom_site_fract_z
_atom_site_occupancy
_atom_site_attached_hydrogens
_atom_site_calc_flag
Mo1 Mo5+ 4 e 0.34571(4) 0.08548(5) 0.13802(5) 1. 0 d
Mo2 Mo5+ 4 e 0.07300(5) 0.31979(5) 0.14807(5) 1. 0 d
P1 P5+ 4 e 0.3938(1) 0.3789(1) 0.3156(1) 1. 0 d
P2 P5+ 4 e 0.1276(1) 0.0753(1) 0.3567(1) 1. 0 d
K1 K1+ 2 a 0. 0. 0. 1. 0 d
K2 K1+ 4 e 0.7635(2) 0.1755(2) 0.3033(4) 1. 0 d
K3 K1+ 4 e 0.5092(4) 0.0823(5) 0.5112(4) 0.5 0 d
O1 O2- 4 e 0.2822(5) -0.0602(4) 0.0766(5) 1. 0 d
O2 O2- 4 e 0.4282(4) 0.1449(5) -0.0288(4) 1. 0 d
O3 O2- 4 e 0.2761(4) 0.0607(5) 0.3259(4) 1. 0 d
O4 O2- 4 e 0.5308(4) 0.0043(5) 0.2248(5) 1. 0 d
O5 O2- 4 e 0.1916(4) 0.1912(4) 0.0963(4) 1. 0 d
O6 O2- 4 e 0.4430(4) 0.2596(5) 0.2409(5) 1. 0 d
O7 O2- 4 e -0.0758(5) 0.2569(5) 0.0677(5) 1. 0 d
O8 O2- 4 e -0.0338(5) 0.4740(5) 0.2275(5) 1. 0 d
O9 O2- 4 e 0.1309(4) 0.4492(5) 0.0107(4) 1. 0 d
O10 O2- 4 e 0.0638(5) 0.2132(4) 0.3232(5) 1. 0 d
O11 O2- 4 e 0.2419(4) 0.4076(5) 0.2763(5) 1. 0 d

loop_
_atom_type_symbol
_atom_type_oxidation_number
Mo5+ 5.000
P5+ 5.000
K1+ 1.000
O2- -2.000
